data_4077383
loop_
_publ_author_name
'Gendron, Roland A. L.'
'Berg, David J.'
'Shao, Pengcheng'
'Barclay, Tosha'

_publ_section_title
;
 Cyclopentadienyl Yttrium Complexes Bearing a Fluorinated Aryloxide
 Functionality
;
_journal_issue 20
_journal_name_full Organometallics
_journal_page_first 4279
_journal_paper_doi 10.1021/om0104520
_journal_volume 20
_journal_year 2001
_chemical_formula_sum 'C60 H46 F24 Li O4 Y'
_chemical_formula_weight 1382.82
_chemical_name_systematic
; 
 ? 
;
_space_group_IT_number 60
_symmetry_space_group_name_Hall '-P 2n 2ab'
_symmetry_space_group_name_H-M 'P b c n'
_atom_sites_solution_hydrogens geom
_atom_sites_solution_primary direct
_atom_sites_solution_secondary difmap
_audit_creation_method SHELXL-97
_cell_angle_alpha 90.00
_cell_angle_beta 90.00
_cell_angle_gamma 90.00
_cell_formula_units_Z 4
_cell_length_a 17.0844(19)
_cell_length_b 20.056(2)
_cell_length_c 18.066(2)
_cell_measurement_temperature 293(2)
_cell_volume 6190.2(12)
_computing_structure_refinement 'SHELXL-97 (Sheldrick, 1997)'
_computing_structure_solution 'SHELXS-97 (Sheldrick, 1990)'
_diffrn_ambient_temperature 293(2)
_diffrn_measured_fraction_theta_full 0.999
_diffrn_measured_fraction_theta_max 0.999
_diffrn_radiation_monochromator graphite
_diffrn_radiation_source 'fine-focus sealed tube'
_diffrn_radiation_type MoK\a
_diffrn_radiation_wavelength 0.71073
_diffrn_reflns_av_R_equivalents 0.0521
_diffrn_reflns_av_sigmaI/netI 0.0441
_diffrn_reflns_limit_h_max 20
_diffrn_reflns_limit_h_min -14
_diffrn_reflns_limit_k_max 23
_diffrn_reflns_limit_k_min -23
_diffrn_reflns_limit_l_max 21
_diffrn_reflns_limit_l_min -21
_diffrn_reflns_number 31228
_diffrn_reflns_theta_full 25.01
_diffrn_reflns_theta_max 25.01
_diffrn_reflns_theta_min 1.93
_exptl_absorpt_coefficient_mu 1.059
_exptl_crystal_density_diffrn 1.484
_exptl_crystal_density_method 'not measured'
_exptl_crystal_F_000 2784
_refine_diff_density_max 0.598
_refine_diff_density_min -0.376
_refine_diff_density_rms 0.069
_refine_ls_extinction_method none
_refine_ls_goodness_of_fit_ref 0.991
_refine_ls_hydrogen_treatment mixed
_refine_ls_matrix_type full
_refine_ls_number_parameters 412
_refine_ls_number_reflns 5452
_refine_ls_number_restraints 0
_refine_ls_restrained_S_all 0.991
_refine_ls_R_factor_all 0.0910
_refine_ls_R_factor_gt 0.0546
_refine_ls_shift/su_max 0.001
_refine_ls_shift/su_mean 0.000
_refine_ls_structure_factor_coef Fsqd
_refine_ls_weighting_details 'calc w=1/[\s^2^(Fo^2^)+(0.1159P)^2^+0.0000P] where P=(Fo^2^+2Fc^2^)/3'
_refine_ls_weighting_scheme calc
_refine_ls_wR_factor_gt 0.1596
_refine_ls_wR_factor_ref 0.1786
_reflns_number_gt 3309
_reflns_number_total 5452
_reflns_threshold_expression >2sigma(I)
_cod_data_source_file om0104520.cif
_cod_data_source_block rgatea
_cod_original_cell_volume 6190.1(12)
_cod_database_code 4077383

loop_
_symmetry_equiv_pos_as_xyz
'x, y, z'
'-x+1/2, -y+1/2, z+1/2'
'-x, y, -z+1/2'
'x+1/2, -y+1/2, -z'
'-x, -y, -z'
'x-1/2, y-1/2, -z-1/2'
'x, -y, z-1/2'
'-x-1/2, y-1/2, z'

loop_
_atom_site_label
_atom_site_type_symbol
_atom_site_fract_x
_atom_site_fract_y
_atom_site_fract_z
_atom_site_U_iso_or_equiv
_atom_site_adp_type
_atom_site_occupancy
_atom_site_symmetry_multiplicity
_atom_site_calc_flag
_atom_site_refinement_flags
_atom_site_disorder_assembly
_atom_site_disorder_group
Y1 Y 0.0000 1.03917(2) 0.7500 0.0389(2) Uani 1 2 d S . .
O1 O 0.07748(14) 0.95318(11) 0.77478(13) 0.0363(6) Uani 1 1 d . . .
C1 C -0.0794(3) 1.1066(2) 0.6477(2) 0.0555(11) Uani 1 1 d . . .
H1A H -0.1333 1.1225 0.6529 0.067 Uiso 1 1 calc R . .
C2 C -0.0118(3) 1.1453(2) 0.6594(3) 0.0650(14) Uani 1 1 d . . .
H2A H -0.0112 1.1921 0.6752 0.078 Uiso 1 1 calc R . .
C3 C 0.0522(3) 1.1097(2) 0.6353(2) 0.0623(13) Uani 1 1 d . . .
H3A H 0.1053 1.1275 0.6301 0.075 Uiso 1 1 calc R . .
C4 C 0.0256(3) 1.0471(2) 0.6065(2) 0.0503(11) Uani 1 1 d . . .
H4A H 0.0571 1.0158 0.5773 0.060 Uiso 1 1 calc R . .
C5 C -0.0565(2) 1.04536(18) 0.6142(2) 0.0435(9) Uani 1 1 d . . .
C6 C -0.1062(2) 0.98593(19) 0.59972(19) 0.0434(9) Uani 1 1 d . . .
H6A H -0.0758 0.9531 0.5727 0.052 Uiso 1 1 calc R . .
H6B H -0.1501 0.9989 0.5689 0.052 Uiso 1 1 calc R . .
C7 C 0.1377(2) 0.95389(18) 0.82792(19) 0.0394(9) Uani 1 1 d . . .
C8 C 0.2095(2) 0.99078(18) 0.7969(2) 0.0409(9) Uani 1 1 d . . .
C9 C 0.2714(2) 1.0128(2) 0.8413(2) 0.0554(11) Uani 1 1 d . . .
H9A H 0.2673 1.0094 0.8925 0.067 Uiso 1 1 calc R . .
C10 C 0.3379(3) 1.0390(2) 0.8109(3) 0.0649(13) Uani 1 1 d . A .
C11 C 0.3460(3) 1.0442(3) 0.7355(3) 0.0755(16) Uani 1 1 d . . .
H11A H 0.3912 1.0624 0.7151 0.091 Uiso 1 1 calc R . .
C12 C 0.2860(3) 1.0219(2) 0.6902(3) 0.0612(12) Uani 1 1 d . . .
C13 C 0.2180(2) 0.99651(19) 0.7207(2) 0.0494(10) Uani 1 1 d . . .
H13A H 0.1774 0.9831 0.6897 0.059 Uiso 1 1 calc R . .
C14 C 0.1676(2) 0.88224(19) 0.84179(19) 0.0409(9) Uani 1 1 d . . .
C15 C 0.1817(2) 0.8564(2) 0.9117(2) 0.0474(10) Uani 1 1 d . . .
H15A H 0.1706 0.8820 0.9533 0.057 Uiso 1 1 calc R . .
C16 C 0.2122(3) 0.7927(2) 0.9204(2) 0.0535(11) Uani 1 1 d . B .
C17 C 0.2300(3) 0.7544(2) 0.8600(2) 0.0593(12) Uani 1 1 d . . .
H17A H 0.2507 0.7118 0.8659 0.071 Uiso 1 1 calc R . .
C18 C 0.2167(3) 0.7798(2) 0.7907(2) 0.0524(10) Uani 1 1 d . . .
C19 C 0.1862(2) 0.8428(2) 0.7816(2) 0.0463(10) Uani 1 1 d . . .
H19A H 0.1780 0.8591 0.7341 0.056 Uiso 1 1 calc R . .
C20 C 0.4012(4) 1.0618(5) 0.8609(5) 0.117(3) Uani 1 1 d . . .
C21 C 0.2932(5) 1.0253(5) 0.6074(4) 0.108(2) Uani 1 1 d . . .
C22 C 0.2247(4) 0.7659(3) 0.9963(3) 0.0831(18) Uani 1 1 d . . .
C23 C 0.2379(4) 0.7382(3) 0.7244(3) 0.0813(17) Uani 1 1 d . . .
F1 F 0.3785(5) 1.1208(4) 0.8967(7) 0.153(4) Uani 0.625(7) 1 d P A 1
F2 F 0.4163(5) 1.0224(5) 0.9190(5) 0.144(4) Uani 0.625(7) 1 d P A 1
F3 F 0.4638(4) 1.0845(7) 0.8282(5) 0.152(4) Uani 0.625(7) 1 d P A 1
F11X F 0.4256(12) 1.1207(8) 0.8364(13) 0.153(4) Uani 0.37 1 d P A 2
F21 F 0.3827(10) 1.0717(12) 0.9227(10) 0.144(4) Uani 0.37 1 d P A 2
F31 F 0.4659(7) 1.0251(9) 0.8498(10) 0.152(4) Uani 0.37 1 d P A 2
F4 F 0.2347(3) 1.0490(3) 0.5743(2) 0.191(3) Uani 1 1 d . . .
F5 F 0.3526(3) 1.0573(4) 0.5840(3) 0.213(3) Uani 1 1 d . . .
F6 F 0.3000(6) 0.9665(3) 0.5795(3) 0.240(4) Uani 1 1 d . . .
F7 F 0.2732(17) 0.7286(8) 1.0018(10) 0.127(3) Uani 0.312(7) 1 d P B 1
F8 F 0.1633(11) 0.7367(9) 1.0237(7) 0.130(3) Uani 0.312(7) 1 d P B 1
F9 F 0.2389(13) 0.8087(11) 1.0433(11) 0.131(3) Uani 0.312(7) 1 d P B 1
F71 F 0.2390(6) 0.6999(3) 1.0000(4) 0.127(3) Uani 0.69 1 d P B 2
F81 F 0.1687(5) 0.7823(4) 1.0434(3) 0.130(3) Uani 0.69 1 d P B 2
F91 F 0.2904(5) 0.7931(4) 1.0262(4) 0.131(3) Uani 0.69 1 d P B 2
F10 F 0.2547(3) 0.77491(19) 0.66636(19) 0.1411(18) Uani 1 1 d . . .
F11 F 0.2928(3) 0.6970(3) 0.73420(19) 0.171(2) Uani 1 1 d . . .
F12 F 0.1784(3) 0.7029(2) 0.7003(3) 0.1539(18) Uani 1 1 d . . .
Li Li 0.0000 0.8834(4) 0.7500 0.0366(19) Uani 1 2 d S . .
OS1 O 0.03049(18) 0.82589(15) 0.66574(16) 0.0620(8) Uani 1 1 d . . .
CS1 C 0.0016(3) 0.7602(2) 0.6501(3) 0.0694(14) Uani 1 1 d . . .
HS1A H -0.0543 0.7581 0.6592 0.083 Uiso 1 1 calc R . .
HS1B H 0.0273 0.7278 0.6816 0.083 Uiso 1 1 calc R . .
CS2 C 0.0185(4) 0.7456(3) 0.5706(3) 0.0903(18) Uani 1 1 d . . .
HS2A H -0.0264 0.7254 0.5466 0.108 Uiso 1 1 calc R . .
HS2B H 0.0632 0.7160 0.5657 0.108 Uiso 1 1 calc R . .
CS3 C 0.0360(4) 0.8134(3) 0.5386(3) 0.0902(17) Uani 1 1 d . . .
HS3A H 0.0735 0.8103 0.4985 0.108 Uiso 1 1 calc R . .
HS3B H -0.0113 0.8346 0.5205 0.108 Uiso 1 1 calc R . .
CS4 C 0.0691(3) 0.8504(2) 0.6021(3) 0.0711(14) Uani 1 1 d . . .
HS4A H 0.1250 0.8428 0.6057 0.085 Uiso 1 1 calc R . .
HS4B H 0.0599 0.8978 0.5965 0.085 Uiso 1 1 calc R . .
CX1 C 0.0435(10) 1.3564(7) 0.8366(10) 0.266(7) Uiso 1 1 d . . .
HX1A H 0.0704 1.3546 0.8813 0.319 Uiso 1 1 calc R . .
CX2 C 0.0682(9) 1.3597(6) 0.7577(8) 0.201(5) Uiso 1 1 d . . .
HX2A H 0.1222 1.3657 0.7562 0.242 Uiso 1 1 calc R . .
CX3 C 0.0399(9) 1.3570(6) 0.6835(9) 0.241(6) Uiso 1 1 d . . .
HX3A H 0.0765 1.3556 0.6454 0.290 Uiso 1 1 calc R . .

loop_
_atom_site_aniso_label
_atom_site_aniso_U_11
_atom_site_aniso_U_22
_atom_site_aniso_U_33
_atom_site_aniso_U_23
_atom_site_aniso_U_13
_atom_site_aniso_U_12
Y1 0.0484(3) 0.0353(3) 0.0330(3) 0.000 -0.0062(2) 0.000
O1 0.0386(14) 0.0420(14) 0.0283(12) -0.0019(10) -0.0056(11) 0.0002(11)
C1 0.074(3) 0.046(2) 0.047(2) 0.0133(19) -0.012(2) 0.012(2)
C2 0.105(4) 0.036(2) 0.054(3) 0.011(2) -0.015(3) -0.005(3)
C3 0.084(3) 0.051(3) 0.052(3) 0.014(2) -0.009(3) -0.024(3)
C4 0.058(3) 0.058(3) 0.035(2) 0.0088(18) 0.0027(19) -0.008(2)
C5 0.055(2) 0.043(2) 0.032(2) 0.0103(17) -0.0031(18) 0.0004(19)
C6 0.047(2) 0.055(2) 0.0285(19) 0.0053(17) -0.0051(17) 0.0006(19)
C7 0.041(2) 0.051(2) 0.0264(19) -0.0011(16) -0.0042(16) 0.0008(18)
C8 0.040(2) 0.044(2) 0.039(2) -0.0001(17) -0.0020(18) 0.0018(18)
C9 0.051(3) 0.064(3) 0.051(3) -0.003(2) -0.004(2) 0.000(2)
C10 0.041(3) 0.079(3) 0.074(3) -0.001(3) -0.004(2) -0.018(2)
C11 0.046(3) 0.087(4) 0.093(5) 0.009(3) 0.017(3) -0.013(3)
C12 0.057(3) 0.071(3) 0.055(3) 0.010(2) 0.011(2) 0.000(2)
C13 0.049(3) 0.056(3) 0.044(2) 0.0039(19) -0.003(2) -0.002(2)
C14 0.037(2) 0.054(2) 0.032(2) 0.0024(17) -0.0046(17) 0.0008(18)
C15 0.053(3) 0.059(3) 0.029(2) 0.0001(17) -0.0041(18) 0.011(2)
C16 0.062(3) 0.061(3) 0.037(2) 0.0078(19) -0.007(2) 0.016(2)
C17 0.071(3) 0.056(3) 0.051(3) 0.004(2) -0.002(2) 0.023(2)
C18 0.058(3) 0.061(3) 0.039(2) -0.004(2) -0.003(2) 0.017(2)
C19 0.050(2) 0.059(3) 0.030(2) 0.0003(18) -0.0018(18) 0.011(2)
C20 0.089(5) 0.157(7) 0.104(6) -0.034(5) 0.008(4) -0.075(5)
C21 0.098(5) 0.167(7) 0.060(4) 0.019(4) 0.037(4) 0.003(5)
C22 0.105(5) 0.107(5) 0.036(3) 0.014(3) -0.014(3) 0.045(4)
C23 0.113(5) 0.076(4) 0.055(3) -0.010(3) -0.005(3) 0.044(4)
F1 0.125(7) 0.142(5) 0.191(9) -0.083(7) -0.047(5) -0.012(5)
F2 0.108(6) 0.188(9) 0.136(5) 0.044(7) -0.085(5) -0.051(5)
F3 0.056(3) 0.215(11) 0.185(7) -0.056(8) 0.003(4) -0.056(6)
F11X 0.125(7) 0.142(5) 0.191(9) -0.083(7) -0.047(5) -0.012(5)
F21 0.108(6) 0.188(9) 0.136(5) 0.044(7) -0.085(5) -0.051(5)
F31 0.056(3) 0.215(11) 0.185(7) -0.056(8) 0.003(4) -0.056(6)
F4 0.137(4) 0.368(8) 0.069(3) 0.077(4) 0.010(3) 0.049(4)
F5 0.160(4) 0.381(9) 0.097(3) 0.060(4) 0.044(3) -0.109(5)
F6 0.478(13) 0.177(5) 0.066(3) -0.006(3) 0.079(5) 0.050(6)
F7 0.259(10) 0.056(4) 0.067(2) 0.032(4) -0.008(4) 0.046(5)
F8 0.173(5) 0.173(7) 0.044(3) 0.035(4) 0.031(3) 0.113(7)
F9 0.129(6) 0.183(6) 0.081(4) 0.046(4) -0.063(5) -0.019(6)
F71 0.259(10) 0.056(4) 0.067(2) 0.032(4) -0.008(4) 0.046(5)
F81 0.173(5) 0.173(7) 0.044(3) 0.035(4) 0.031(3) 0.113(7)
F91 0.129(6) 0.183(6) 0.081(4) 0.046(4) -0.063(5) -0.019(6)
F10 0.258(5) 0.110(2) 0.056(2) -0.0089(19) 0.050(2) 0.045(3)
F11 0.225(5) 0.206(5) 0.083(2) -0.043(3) -0.021(3) 0.168(4)
F12 0.184(4) 0.144(4) 0.134(4) -0.086(3) -0.008(3) 0.004(3)
Li 0.033(4) 0.026(4) 0.051(5) 0.000 0.004(4) 0.000
OS1 0.0717(19) 0.0614(19) 0.0528(19) -0.0157(15) 0.0123(16) -0.0099(16)
CS1 0.081(3) 0.064(3) 0.064(3) -0.017(2) 0.011(3) -0.012(3)
CS2 0.119(5) 0.089(4) 0.063(3) -0.027(3) 0.010(3) -0.016(3)
CS3 0.102(4) 0.116(5) 0.052(3) 0.001(3) -0.002(3) 0.015(4)
CS4 0.082(3) 0.067(3) 0.064(3) 0.008(2) 0.008(3) -0.002(3)

loop_
_atom_type_symbol
_atom_type_description
_atom_type_scat_dispersion_real
_atom_type_scat_dispersion_imag
_atom_type_scat_source
C C 0.0033 0.0016 'International Tables Vol C Tables 4.2.6.8 and 6.1.1.4'
H H 0.0000 0.0000 'International Tables Vol C Tables 4.2.6.8 and 6.1.1.4'
O O 0.0106 0.0060 'International Tables Vol C Tables 4.2.6.8 and 6.1.1.4'
F F 0.0171 0.0103 'International Tables Vol C Tables 4.2.6.8 and 6.1.1.4'
Y Y -2.7962 3.5667 'International Tables Vol C Tables 4.2.6.8 and 6.1.1.4'
Li Li -0.0003 0.0001 'International Tables Vol C Tables 4.2.6.8 and 6.1.1.4'

loop_
_geom_angle_atom_site_label_1
_geom_angle_atom_site_label_2
_geom_angle_atom_site_label_3
_geom_angle
_geom_angle_site_symmetry_1
_geom_angle_site_symmetry_3
O1 Y1 O1 78.03(12) 3_556 .
O1 Y1 C4 98.41(12) 3_556 3_556
O1 Y1 C4 86.99(11) . 3_556
O1 Y1 C4 86.99(11) 3_556 .
O1 Y1 C4 98.41(12) . .
C4 Y1 C4 173.08(18) 3_556 .
O1 Y1 C5 116.23(11) 3_556 3_556
O1 Y1 C5 68.35(10) . 3_556
C4 Y1 C5 31.02(13) 3_556 3_556
C4 Y1 C5 148.36(13) . 3_556
O1 Y1 C5 68.35(10) 3_556 .
O1 Y1 C5 116.23(10) . .
C4 Y1 C5 148.36(13) 3_556 .
C4 Y1 C5 31.02(13) . .
C5 Y1 C5 174.61(16) 3_556 .
O1 Y1 C1 147.02(11) 3_556 3_556
O1 Y1 C1 87.19(11) . 3_556
C4 Y1 C1 51.01(14) 3_556 3_556
C4 Y1 C1 124.61(14) . 3_556
C5 Y1 C1 31.18(12) 3_556 3_556
C5 Y1 C1 143.87(13) . 3_556
O1 Y1 C1 87.19(11) 3_556 .
O1 Y1 C1 147.02(11) . .
C4 Y1 C1 124.61(14) 3_556 .
C4 Y1 C1 51.01(14) . .
C5 Y1 C1 143.87(13) 3_556 .
C5 Y1 C1 31.18(12) . .
C1 Y1 C1 118.90(19) 3_556 .
O1 Y1 C3 117.10(11) 3_556 .
O1 Y1 C3 111.73(14) . .
C4 Y1 C3 142.14(14) 3_556 .
C4 Y1 C3 31.39(12) . .
C5 Y1 C3 125.17(13) 3_556 .
C5 Y1 C3 51.24(13) . .
C1 Y1 C3 95.71(14) 3_556 .
C1 Y1 C3 50.22(16) . .
O1 Y1 C3 111.73(14) 3_556 3_556
O1 Y1 C3 117.10(11) . 3_556
C4 Y1 C3 31.39(12) 3_556 3_556
C4 Y1 C3 142.14(14) . 3_556
C5 Y1 C3 51.24(13) 3_556 3_556
C5 Y1 C3 125.17(13) . 3_556
C1 Y1 C3 50.22(16) 3_556 3_556
C1 Y1 C3 95.71(14) . 3_556
C3 Y1 C3 115.8(2) . 3_556
O1 Y1 C2 141.39(14) 3_556 3_556
O1 Y1 C2 116.56(12) . 3_556
C4 Y1 C2 50.69(14) 3_556 3_556
C4 Y1 C2 122.56(14) . 3_556
C5 Y1 C2 50.99(13) 3_556 3_556
C5 Y1 C2 123.72(13) . 3_556
C1 Y1 C2 30.47(13) 3_556 3_556
C1 Y1 C2 93.33(14) . 3_556
C3 Y1 C2 91.60(16) . 3_556
C3 Y1 C2 29.76(14) 3_556 3_556
O1 Y1 C2 116.56(12) 3_556 .
O1 Y1 C2 141.39(14) . .
C4 Y1 C2 122.56(14) 3_556 .
C4 Y1 C2 50.69(14) . .
C5 Y1 C2 123.72(13) 3_556 .
C5 Y1 C2 50.99(13) . .
C1 Y1 C2 93.33(14) 3_556 .
C1 Y1 C2 30.47(13) . .
C3 Y1 C2 29.76(14) . .
C3 Y1 C2 91.60(16) 3_556 .
C2 Y1 C2 75.5(2) 3_556 .
C7 O1 Li 130.6(2) . .
C7 O1 Y1 124.5(2) . .
Li O1 Y1 96.05(18) . .
C2 C1 C5 108.3(4) . .
C2 C1 Y1 76.0(2) . .
C5 C1 Y1 73.6(2) . .
C3 C2 C1 108.6(4) . .
C3 C2 Y1 74.0(2) . .
C1 C2 Y1 73.6(2) . .
C2 C3 C4 108.5(4) . .
C2 C3 Y1 76.3(3) . .
C4 C3 Y1 73.2(2) . .
C5 C4 C3 107.5(4) . .
C5 C4 Y1 74.7(2) . .
C3 C4 Y1 75.4(2) . .
C4 C5 C1 107.1(4) . .
C4 C5 C6 124.8(4) . .
C1 C5 C6 127.5(4) . .
C4 C5 Y1 74.3(2) . .
C1 C5 Y1 75.3(2) . .
C6 C5 Y1 109.5(2) . .
C5 C6 C7 112.4(3) . 3_556
O1 C7 C8 109.9(3) . .
O1 C7 C14 110.0(3) . .
C8 C7 C14 104.1(3) . .
O1 C7 C6 109.0(3) . 3_556
C8 C7 C6 112.6(3) . 3_556
C14 C7 C6 111.3(3) . 3_556
C13 C8 C9 117.6(4) . .
C13 C8 C7 118.9(3) . .
C9 C8 C7 123.1(3) . .
C10 C9 C8 121.3(4) . .
C9 C10 C11 120.7(4) . .
C9 C10 C20 118.7(5) . .
C11 C10 C20 120.6(5) . .
C10 C11 C12 119.2(4) . .
C13 C12 C11 120.3(4) . .
C13 C12 C21 118.7(5) . .
C11 C12 C21 120.9(5) . .
C12 C13 C8 120.8(4) . .
C19 C14 C15 117.6(4) . .
C19 C14 C7 118.7(3) . .
C15 C14 C7 123.6(3) . .
C14 C15 C16 120.8(4) . .
C17 C16 C15 120.7(4) . .
C17 C16 C22 120.0(4) . .
C15 C16 C22 119.3(4) . .
C16 C17 C18 118.9(4) . .
C17 C18 C19 120.9(4) . .
C17 C18 C23 118.7(4) . .
C19 C18 C23 120.4(4) . .
C18 C19 C14 121.3(4) . .
F21 C20 F3 126.2(10) . .
F21 C20 F11X 104.5(14) . .
F3 C20 F11X 44.0(7) . .
F21 C20 F2 53.7(11) . .
F3 C20 F2 113.8(10) . .
F11X C20 F2 136.5(9) . .
F21 C20 F31 117.1(15) . .
F3 C20 F31 56.5(8) . .
F11X C20 F31 100.3(11) . .
F2 C20 F31 68.6(11) . .
F21 C20 F1 49.1(9) . .
F3 C20 F1 98.1(8) . .
F11X C20 F1 59.4(10) . .
F2 C20 F1 100.9(9) . .
F31 C20 F1 139.3(8) . .
F21 C20 C10 115.8(9) . .
F3 C20 C10 115.4(7) . .
F11X C20 C10 107.4(10) . .
F2 C20 C10 115.9(6) . .
F31 C20 C10 109.9(8) . .
F1 C20 C10 109.8(7) . .
F4 C21 F5 106.6(7) . .
F4 C21 F6 103.4(8) . .
F5 C21 F6 105.0(7) . .
F4 C21 C12 115.2(6) . .
F5 C21 C12 114.7(7) . .
F6 C21 C12 110.8(6) . .
F7 C22 F9 105.0(14) . .
F7 C22 F8 105.2(13) . .
F9 C22 F8 102.2(12) . .
F7 C22 F81 130.1(11) . .
F9 C22 F81 61.7(10) . .
F8 C22 F81 44.1(7) . .
F7 C22 F71 37.4(13) . .
F9 C22 F71 127.9(10) . .
F8 C22 F71 71.7(7) . .
F81 C22 F71 110.1(7) . .
F7 C22 F91 67.8(11) . .
F9 C22 F91 44.3(10) . .
F8 C22 F91 134.1(8) . .
F81 C22 F91 104.0(6) . .
F71 C22 F91 102.9(7) . .
F7 C22 C16 115.3(11) . .
F9 C22 C16 114.3(10) . .
F8 C22 C16 113.4(8) . .
F81 C22 C16 113.6(5) . .
F71 C22 C16 115.2(5) . .
F91 C22 C16 109.9(6) . .
F11 C23 F12 105.6(6) . .
F11 C23 F10 108.5(6) . .
F12 C23 F10 101.9(5) . .
F11 C23 C18 115.5(5) . .
F12 C23 C18 112.2(5) . .
F10 C23 C18 112.1(5) . .
O1 Li O1 89.9(3) 3_556 .
O1 Li OS1 114.47(12) 3_556 .
O1 Li OS1 114.22(12) . .
O1 Li OS1 114.22(12) 3_556 3_556
O1 Li OS1 114.47(12) . 3_556
OS1 Li OS1 108.8(4) . 3_556
O1 Li Y1 44.94(17) 3_556 .
O1 Li Y1 44.94(17) . .
OS1 Li Y1 125.6(2) . .
OS1 Li Y1 125.6(2) 3_556 .
CS4 OS1 CS1 108.6(3) . .
CS4 OS1 Li 123.1(3) . .
CS1 OS1 Li 126.6(3) . .
OS1 CS1 CS2 107.7(4) . .
CS1 CS2 CS3 103.3(4) . .
CS4 CS3 CS2 103.3(4) . .
OS1 CS4 CS3 106.2(4) . .
CX3 CX1 CX2 92.2(14) 3_556 .
CX3 CX2 CX1 143.4(16) . .
CX2 CX3 CX1 124.1(15) . 3_556

loop_
_geom_bond_atom_site_label_1
_geom_bond_atom_site_label_2
_geom_bond_distance
_geom_bond_site_symmetry_2
Y1 O1 2.220(2) 3_556
Y1 O1 2.220(2) .
Y1 C4 2.634(4) 3_556
Y1 C4 2.634(4) .
Y1 C5 2.639(4) 3_556
Y1 C5 2.639(4) .
Y1 C1 2.661(4) 3_556
Y1 C1 2.661(4) .
Y1 C3 2.663(4) .
Y1 C3 2.663(4) 3_556
Y1 C2 2.692(4) 3_556
Y1 C2 2.692(4) .
O1 C7 1.407(4) .
O1 Li 1.978(6) .
C1 C2 1.407(6) .
C1 C5 1.425(5) .
C2 C3 1.376(7) .
C3 C4 1.433(6) .
C4 C5 1.410(6) .
C5 C6 1.487(5) .
C6 C7 1.553(5) 3_556
C7 C8 1.539(5) .
C7 C14 1.545(5) .
C7 C6 1.553(5) 3_556
C8 C13 1.390(6) .
C8 C9 1.398(5) .
C9 C10 1.367(6) .
C10 C11 1.373(7) .
C10 C20 1.481(8) .
C11 C12 1.385(7) .
C12 C13 1.384(6) .
C12 C21 1.502(8) .
C14 C19 1.382(5) .
C14 C15 1.387(5) .
C15 C16 1.389(5) .
C16 C17 1.368(6) .
C16 C22 1.488(6) .
C17 C18 1.371(6) .
C18 C19 1.376(5) .
C18 C23 1.505(7) .
C20 F21 1.18(2) .
C20 F3 1.304(11) .
C20 F11X 1.33(2) .
C20 F2 1.340(11) .
C20 F31 1.344(17) .
C20 F1 1.403(11) .
C21 F4 1.256(8) .
C21 F5 1.273(8) .
C21 F6 1.289(8) .
C22 F7 1.12(2) .
C22 F9 1.23(2) .
C22 F8 1.30(2) .
C22 F81 1.321(8) .
C22 F71 1.349(9) .
C22 F91 1.360(9) .
C23 F11 1.261(6) .
C23 F12 1.313(7) .
C23 F10 1.313(6) .
Li O1 1.978(6) 3_556
Li OS1 1.979(5) .
Li OS1 1.979(5) 3_556
OS1 CS4 1.413(5) .
OS1 CS1 1.434(5) .
CS1 CS2 1.493(7) .
CS2 CS3 1.507(8) .
CS3 CS4 1.479(7) .
CX1 CX3 1.471(19) 3_556
CX1 CX2 1.489(16) .
CX2 CX3 1.427(15) .
CX3 CX1 1.471(19) 3_556
